data_2218277
loop_
_publ_author_name
'Juda\<s, Nenad'
'Portada, Tomislav'

_publ_section_title
;
 Dicyclohexylammonium 2-methoxybenzoate
;
_journal_coeditor_code WN2244
_journal_issue 5
_journal_name_full 'Acta Crystallographica Section E'
_journal_page_first o774
_journal_page_last o775
_journal_paper_doi 10.1107/S1600536808007587
_journal_volume 64
_journal_year 2008
_chemical_formula_iupac 'C12 H24 N +, C8 H7 O3 -'
_chemical_formula_moiety 'C12 H24 N +, C8 H7 O3 -'
_chemical_formula_sum 'C20 H31 N O3'
_chemical_formula_weight 333.46
_chemical_melting_point 416
_chemical_name_systematic
;
dicyclohexylamonium 2-methoxybenzoate
;
_space_group_IT_number 14
_symmetry_cell_setting monoclinic
_symmetry_space_group_name_Hall '-P 2ybc'
_symmetry_space_group_name_H-M 'P 1 21/c 1'
_atom_sites_solution_hydrogens geom
_atom_sites_solution_primary direct
_atom_sites_solution_secondary difmap
_audit_creation_method SHELXL-97
_cell_angle_alpha 90.00
_cell_angle_beta 104.720(5)
_cell_angle_gamma 90.00
_cell_formula_units_Z 4
_cell_length_a 9.2798(5)
_cell_length_b 17.7978(9)
_cell_length_c 12.1513(7)
_cell_measurement_pressure 101.0(10)
_cell_measurement_reflns_used 742
_cell_measurement_temperature 293.0(10)
_cell_measurement_theta_max 21.2
_cell_measurement_theta_min 6.4
_cell_volume 1941.04(19)
_computing_cell_refinement 'CrysAlis RED (Oxford Diffraction, 2003)'
_computing_data_collection 'CrysAlis CCD (Oxford Diffraction, 2003)'
_computing_data_reduction 'CrysAlis RED (Oxford Diffraction, 2003)'
_computing_molecular_graphics
;
ORTEP-3 for Windows (Farrugia, 1997);
Mercury (Macrae <i>et al.</i>,  2006);
RasTop (Valadon, 2000--2003);
POV-Ray (Persistence of Vision, 2004)
;
_computing_publication_material 'WinGX (Farrugia, 1999)'
_computing_structure_refinement 'SHELXL97 (Sheldrick, 2008)'
_computing_structure_solution 'SHELXS97 (Sheldrick, 2008)'
_diffrn_ambient_temperature 293.0(10)
_diffrn_measured_fraction_theta_full 0.993
_diffrn_measured_fraction_theta_max 0.993
_diffrn_measurement_device_type
;
Oxford Diffraction Xcalibur CCD diffractometer
;
_diffrn_measurement_method '\w scans'
_diffrn_radiation_monochromator graphite
_diffrn_radiation_source 'fine-focus sealed tube'
_diffrn_radiation_type MoK\a
_diffrn_radiation_wavelength 0.71073
_diffrn_reflns_av_R_equivalents 0.0422
_diffrn_reflns_av_sigmaI/netI 0.0372
_diffrn_reflns_limit_h_max 11
_diffrn_reflns_limit_h_min -11
_diffrn_reflns_limit_k_max 21
_diffrn_reflns_limit_k_min -21
_diffrn_reflns_limit_l_max 14
_diffrn_reflns_limit_l_min -14
_diffrn_reflns_number 19673
_diffrn_reflns_theta_full 26.00
_diffrn_reflns_theta_max 26.00
_diffrn_reflns_theta_min 4.12
_diffrn_standards_number 0
_exptl_absorpt_coefficient_mu 0.076
_exptl_absorpt_correction_type none
_exptl_crystal_colour colourless
_exptl_crystal_density_diffrn 1.141
_exptl_crystal_density_method 'not measured'
_exptl_crystal_description prismatic
_exptl_crystal_F_000 728
_exptl_crystal_size_max 0.62
_exptl_crystal_size_mid 0.41
_exptl_crystal_size_min 0.35
_refine_diff_density_max 0.367
_refine_diff_density_min -0.165
_refine_ls_extinction_coef 0.034(4)
_refine_ls_extinction_expression Fc^*^=kFc[1+0.001xFc^2^\l^3^/sin(2\q)]^-1/4^
_refine_ls_extinction_method SHELXL
_refine_ls_goodness_of_fit_ref 1.031
_refine_ls_hydrogen_treatment mixed
_refine_ls_matrix_type full
_refine_ls_number_parameters 225
_refine_ls_number_reflns 3789
_refine_ls_number_restraints 0
_refine_ls_restrained_S_all 1.031
_refine_ls_R_factor_all 0.0979
_refine_ls_R_factor_gt 0.0677
_refine_ls_shift/su_max 0.000
_refine_ls_shift/su_mean 0.000
_refine_ls_structure_factor_coef Fsqd
_refine_ls_weighting_details 'calc w=1/[\s^2^(Fo^2^)+(0.0745P)^2^+0.7850P] where P=(Fo^2^+2Fc^2^)/3'
_refine_ls_weighting_scheme calc
_refine_ls_wR_factor_gt 0.1555
_refine_ls_wR_factor_ref 0.1746
_reflns_number_gt 2750
_reflns_number_total 3789
_reflns_threshold_expression >2sigma(I)
_cod_data_source_file wn2244.cif
_cod_data_source_block I
_cod_original_cell_volume 1941.04(18)
_cod_original_sg_symbol_H-M 'P 21/c'
_cod_database_code 2218277
_cod_database_fobs_code 2218277

loop_
_symmetry_equiv_pos_as_xyz
'x, y, z'
'-x, y+1/2, -z+1/2'
'-x, -y, -z'
'x, -y-1/2, z-1/2'

loop_
_atom_site_type_symbol
_atom_site_label
_atom_site_fract_x
_atom_site_fract_y
_atom_site_fract_z
_atom_site_U_iso_or_equiv
_atom_site_adp_type
_atom_site_calc_flag
_atom_site_refinement_flags
_atom_site_occupancy
O O1 0.2706(2) 0.08567(10) 1.00183(17) 0.0842(6) Uani d . 1
O O2 0.04537(19) 0.13445(12) 0.96352(17) 0.0852(6) Uani d . 1
O O3 0.0699(2) 0.14787(12) 0.72365(14) 0.0819(6) Uani d . 1
N N1 0.2059(2) -0.06289(11) 1.02163(16) 0.0491(5) Uani d . 1
H H1 0.114(3) -0.0780(13) 1.0175(19) 0.059 Uiso d . 1
H H2 0.209(2) -0.0112(15) 1.0178(19) 0.059 Uiso d . 1
C C1 0.1749(2) 0.13270(11) 0.95593(17) 0.0471(5) Uani d . 1
C C2 0.2251(2) 0.19520(11) 0.89133(17) 0.0438(5) Uani d . 1
C C3 0.3308(3) 0.24641(13) 0.9464(2) 0.0634(6) Uani d . 1
H H3 0.3731 0.2413 1.0241 0.076 Uiso calc R 1
C C4 0.3748(4) 0.30529(15) 0.8877(3) 0.0898(10) Uani d . 1
H H4 0.4465 0.3392 0.9258 0.108 Uiso calc R 1
C C5 0.3122(4) 0.31337(16) 0.7736(3) 0.0894(10) Uani d . 1
H H5 0.3400 0.3535 0.7345 0.107 Uiso calc R 1
C C6 0.2088(3) 0.26265(16) 0.7164(2) 0.0750(8) Uani d . 1
H H6 0.1671 0.2682 0.6388 0.090 Uiso calc R 1
C C7 0.1666(2) 0.20300(13) 0.77480(19) 0.0537(6) Uani d . 1
C C8 0.0317(4) 0.1435(2) 0.6036(2) 0.0992(11) Uani d . 1
H H8B -0.0221 0.1878 0.5722 0.149 Uiso calc R 1
H H8C -0.0295 0.1000 0.5795 0.149 Uiso calc R 1
H H8A 0.1208 0.1395 0.5776 0.149 Uiso calc R 1
C C9 0.2458(2) -0.09394(12) 0.91808(18) 0.0507(5) Uani d . 1
H H9 0.3437 -0.0742 0.9162 0.061 Uiso calc R 1
C C10 0.1326(3) -0.06616(16) 0.8135(2) 0.0761(7) Uani d . 1
H H10A 0.1324 -0.0117 0.8129 0.091 Uiso calc R 1
H H10B 0.0340 -0.0830 0.8159 0.091 Uiso calc R 1
C C11 0.1681(4) -0.09527(19) 0.7053(2) 0.0940(10) Uani d . 1
H H11B 0.0913 -0.0787 0.6397 0.113 Uiso calc R 1
H H11A 0.2622 -0.0742 0.6992 0.113 Uiso calc R 1
C C12 0.1775(4) -0.17925(19) 0.7044(3) 0.0950(10) Uani d . 1
H H12B 0.2082 -0.1956 0.6377 0.114 Uiso calc R 1
H H12A 0.0800 -0.2005 0.7005 0.114 Uiso calc R 1
C C13 0.2877(5) -0.2071(2) 0.8103(3) 0.1075(11) Uani d . 1
H H13A 0.3869 -0.1911 0.8086 0.129 Uiso calc R 1
H H13B 0.2865 -0.2616 0.8106 0.129 Uiso calc R 1
C C14 0.2540(3) -0.17841(14) 0.9200(2) 0.0760(8) Uani d . 1
H H14B 0.1600 -0.1991 0.9271 0.091 Uiso calc R 1
H H14A 0.3316 -0.1948 0.9852 0.091 Uiso calc R 1
C C15 0.3019(2) -0.08294(11) 1.13645(17) 0.0471(5) Uani d . 1
H H15 0.2968 -0.1374 1.1467 0.057 Uiso calc R 1
C C16 0.2390(2) -0.04421(14) 1.2256(2) 0.0599(6) Uani d . 1
H H16A 0.2334 0.0094 1.2110 0.072 Uiso calc R 1
H H16B 0.1386 -0.0623 1.2194 0.072 Uiso calc R 1
C C17 0.3332(3) -0.05828(17) 1.3448(2) 0.0743(7) Uani d . 1
H H17B 0.3262 -0.1109 1.3637 0.089 Uiso calc R 1
H H17A 0.2947 -0.0287 1.3981 0.089 Uiso calc R 1
C C18 0.4956(3) -0.03803(17) 1.3571(2) 0.0755(7) Uani d . 1
H H18A 0.5047 0.0159 1.3490 0.091 Uiso calc R 1
H H18B 0.5541 -0.0522 1.4323 0.091 Uiso calc R 1
C C19 0.5553(3) -0.07794(15) 1.2679(2) 0.0717(7) Uani d . 1
H H19B 0.6573 -0.0623 1.2748 0.086 Uiso calc R 1
H H19A 0.5555 -0.1317 1.2812 0.086 Uiso calc R 1
C C20 0.4629(2) -0.06121(14) 1.1488(2) 0.0594(6) Uani d . 1
H H20A 0.5021 -0.0890 1.0941 0.071 Uiso calc R 1
H H20B 0.4689 -0.0080 1.1329 0.071 Uiso calc R 1

loop_
_atom_site_aniso_label
_atom_site_aniso_U_11
_atom_site_aniso_U_22
_atom_site_aniso_U_33
_atom_site_aniso_U_12
_atom_site_aniso_U_13
_atom_site_aniso_U_23
O1 0.1052(14) 0.0553(11) 0.1037(15) 0.0129(10) 0.0479(12) 0.0276(10)
O2 0.0615(10) 0.1125(16) 0.0879(14) -0.0220(10) 0.0307(9) 0.0165(11)
O3 0.0777(11) 0.1234(17) 0.0406(9) -0.0256(11) 0.0079(8) -0.0009(9)
N1 0.0455(9) 0.0437(10) 0.0621(12) 0.0020(8) 0.0210(8) 0.0081(8)
C1 0.0600(12) 0.0460(12) 0.0374(11) -0.0104(10) 0.0166(9) -0.0060(9)
C2 0.0455(10) 0.0423(11) 0.0465(12) 0.0037(8) 0.0168(9) 0.0004(8)
C3 0.0789(16) 0.0585(14) 0.0571(14) -0.0167(12) 0.0252(12) -0.0057(11)
C4 0.121(2) 0.0557(16) 0.108(3) -0.0344(16) 0.056(2) -0.0122(15)
C5 0.127(3) 0.0545(16) 0.108(3) 0.0052(17) 0.068(2) 0.0244(16)
C6 0.0877(18) 0.0762(18) 0.0692(17) 0.0236(15) 0.0344(14) 0.0327(14)
C7 0.0502(11) 0.0625(14) 0.0503(13) 0.0092(10) 0.0164(10) 0.0082(10)
C8 0.091(2) 0.152(3) 0.0475(16) 0.004(2) 0.0051(14) -0.0046(18)
C9 0.0505(11) 0.0522(12) 0.0529(13) -0.0041(9) 0.0196(10) 0.0033(9)
C10 0.0922(19) 0.0692(17) 0.0626(17) 0.0069(14) 0.0116(14) 0.0055(13)
C11 0.125(3) 0.091(2) 0.0612(18) -0.0079(19) 0.0165(17) 0.0017(15)
C12 0.121(3) 0.093(2) 0.071(2) -0.0183(19) 0.0259(18) -0.0164(17)
C13 0.164(3) 0.078(2) 0.088(2) 0.027(2) 0.046(2) -0.0125(17)
C14 0.107(2) 0.0544(15) 0.0715(18) 0.0130(14) 0.0313(15) 0.0015(12)
C15 0.0506(11) 0.0382(10) 0.0542(13) 0.0017(8) 0.0165(10) 0.0060(9)
C16 0.0547(12) 0.0597(14) 0.0712(16) -0.0047(10) 0.0268(11) -0.0068(11)
C17 0.0851(18) 0.0795(18) 0.0591(16) -0.0140(14) 0.0200(13) -0.0135(13)
C18 0.0735(16) 0.0733(17) 0.0737(18) -0.0050(13) 0.0074(13) -0.0142(14)
C19 0.0571(13) 0.0656(16) 0.0864(19) 0.0069(12) 0.0071(13) -0.0050(14)
C20 0.0476(11) 0.0629(14) 0.0698(16) 0.0050(10) 0.0189(11) 0.0007(11)

loop_
_atom_type_symbol
_atom_type_description
_atom_type_scat_dispersion_real
_atom_type_scat_dispersion_imag
_atom_type_scat_source
C C 0.0033 0.0016 'International Tables Vol C Tables 4.2.6.8 and 6.1.1.4'
H H 0.0000 0.0000 'International Tables Vol C Tables 4.2.6.8 and 6.1.1.4'
O O 0.0106 0.0060 'International Tables Vol C Tables 4.2.6.8 and 6.1.1.4'
N N 0.0061 0.0033 'International Tables Vol C Tables 4.2.6.8 and 6.1.1.4'

loop_
_geom_angle_atom_site_label_1
_geom_angle_atom_site_label_2
_geom_angle_atom_site_label_3
_geom_angle
C7 O3 C8 118.2(2)
C15 N1 C9 118.55(16)
C15 N1 H1 108.5(15)
C9 N1 H1 106.2(15)
C15 N1 H2 105.4(14)
C9 N1 H2 107.8(14)
H1 N1 H2 110(2)
O2 C1 O1 125.7(2)
O2 C1 C2 117.3(2)
O1 C1 C2 116.86(18)
C3 C2 C7 118.3(2)
C3 C2 C1 120.77(19)
C7 C2 C1 120.94(18)
C2 C3 C4 121.0(3)
C2 C3 H3 119.5
C4 C3 H3 119.5
C5 C4 C3 119.8(3)
C5 C4 H4 120.1
C3 C4 H4 120.1
C4 C5 C6 120.4(2)
C4 C5 H5 119.8
C6 C5 H5 119.8
C5 C6 C7 119.8(3)
C5 C6 H6 120.1
C7 C6 H6 120.1
O3 C7 C6 123.7(2)
O3 C7 C2 115.66(19)
C6 C7 C2 120.6(2)
O3 C8 H8B 109.5
O3 C8 H8C 109.5
H8B C8 H8C 109.5
O3 C8 H8A 109.5
H8B C8 H8A 109.5
H8C C8 H8A 109.5
N1 C9 C14 112.10(18)
N1 C9 C10 108.46(18)
C14 C9 C10 111.2(2)
N1 C9 H9 108.3
C14 C9 H9 108.3
C10 C9 H9 108.3
C9 C10 C11 110.9(2)
C9 C10 H10A 109.5
C11 C10 H10A 109.5
C9 C10 H10B 109.5
C11 C10 H10B 109.5
H10A C10 H10B 108.0
C12 C11 C10 111.7(3)
C12 C11 H11B 109.3
C10 C11 H11B 109.3
C12 C11 H11A 109.3
C10 C11 H11A 109.3
H11B C11 H11A 107.9
C11 C12 C13 110.5(3)
C11 C12 H12B 109.5
C13 C12 H12B 109.5
C11 C12 H12A 109.5
C13 C12 H12A 109.5
H12B C12 H12A 108.1
C12 C13 C14 112.8(3)
C12 C13 H13A 109.0
C14 C13 H13A 109.0
C12 C13 H13B 109.0
C14 C13 H13B 109.0
H13A C13 H13B 107.8
C9 C14 C13 109.9(2)
C9 C14 H14B 109.7
C13 C14 H14B 109.7
C9 C14 H14A 109.7
C13 C14 H14A 109.7
H14B C14 H14A 108.2
N1 C15 C20 111.74(17)
N1 C15 C16 108.11(17)
C20 C15 C16 111.23(18)
N1 C15 H15 108.6
C20 C15 H15 108.6
C16 C15 H15 108.6
C17 C16 C15 112.00(19)
C17 C16 H16A 109.2
C15 C16 H16A 109.2
C17 C16 H16B 109.2
C15 C16 H16B 109.2
H16A C16 H16B 107.9
C16 C17 C18 111.9(2)
C16 C17 H17B 109.2
C18 C17 H17B 109.2
C16 C17 H17A 109.2
C18 C17 H17A 109.2
H17B C17 H17A 107.9
C19 C18 C17 110.6(2)
C19 C18 H18A 109.5
C17 C18 H18A 109.5
C19 C18 H18B 109.5
C17 C18 H18B 109.5
H18A C18 H18B 108.1
C20 C19 C18 111.8(2)
C20 C19 H19B 109.3
C18 C19 H19B 109.3
C20 C19 H19A 109.3
C18 C19 H19A 109.3
H19B C19 H19A 107.9
C19 C20 C15 110.46(19)
C19 C20 H20A 109.6
C15 C20 H20A 109.6
C19 C20 H20B 109.6
C15 C20 H20B 109.6
H20A C20 H20B 108.1

loop_
_geom_bond_atom_site_label_1
_geom_bond_atom_site_label_2
_geom_bond_distance
O1 C1 1.244(3)
O2 C1 1.229(3)
O3 C7 1.368(3)
O3 C8 1.413(3)
N1 C15 1.495(3)
N1 C9 1.504(3)
N1 H1 0.88(2)
N1 H2 0.92(3)
C1 C2 1.502(3)
C2 C3 1.381(3)
C2 C7 1.389(3)
C3 C4 1.386(4)
C3 H3 0.9300
C4 C5 1.368(4)
C4 H4 0.9300
C5 C6 1.371(4)
C5 H5 0.9300
C6 C7 1.387(3)
C6 H6 0.9300
C8 H8B 0.9600
C8 H8C 0.9600
C8 H8A 0.9600
C9 C14 1.505(3)
C9 C10 1.511(3)
C9 H9 0.9800
C10 C11 1.526(4)
C10 H10A 0.9700
C10 H10B 0.9700
C11 C12 1.498(5)
C11 H11B 0.9700
C11 H11A 0.9700
C12 C13 1.510(5)
C12 H12B 0.9700
C12 H12A 0.9700
C13 C14 1.532(4)
C13 H13A 0.9700
C13 H13B 0.9700
C14 H14B 0.9700
C14 H14A 0.9700
C15 C20 1.513(3)
C15 C16 1.520(3)
C15 H15 0.9800
C16 C17 1.511(3)
C16 H16A 0.9700
C16 H16B 0.9700
C17 C18 1.520(4)
C17 H17B 0.9700
C17 H17A 0.9700
C18 C19 1.513(4)
C18 H18A 0.9700
C18 H18B 0.9700
C19 C20 1.513(3)
C19 H19B 0.9700
C19 H19A 0.9700
C20 H20A 0.9700
C20 H20B 0.9700

loop_
_geom_hbond_atom_site_label_D
_geom_hbond_atom_site_label_H
_geom_hbond_atom_site_label_A
_geom_hbond_site_symmetry_A
_geom_hbond_distance_DH
_geom_hbond_distance_HA
_geom_hbond_distance_DA
_geom_hbond_angle_DHA
N1 H2 O1 . 0.92(3) 1.84(3) 2.735(3) 163(2)
N1 H1 O2 3_557 0.88(2) 1.85(3) 2.703(2) 162(2)
C20 H20A O1 3_657 0.97 2.66 3.457(3) 140.1

loop_
_cod_related_entry_id
_cod_related_entry_database
_cod_related_entry_code
1 ChemSpider 26000977
